data_7212632
loop_
_publ_author_name
'Ling, Irene'
'Alias, Yatimah'
'Sobolev, Alexandre N.'
'Raston, Colin L.'

_publ_section_title
;
 Hirshfeld surface analysis of phosphonium salts
;
_journal_issue 12
_journal_name_full CrystEngComm
_journal_page_first 4321
_journal_paper_doi 10.1039/c002832k
_journal_volume 12
_journal_year 2010
_chemical_formula_moiety 'C25 H22 P, C F3 O3 S'
_chemical_formula_sum 'C26 H22 F3 O3 P S'
_chemical_formula_weight 502.47
_chemical_name_systematic
;
?
;
_space_group_IT_number 2
_symmetry_cell_setting triclinic
_symmetry_Int_Tables_number 2
_symmetry_space_group_name_Hall '-P 1'
_symmetry_space_group_name_H-M 'P -1'
_atom_sites_solution_hydrogens geom
_atom_sites_solution_primary direct
_atom_sites_solution_secondary difmap
_audit_creation_method SHELXL-97
_cell_angle_alpha 88.629(4)
_cell_angle_beta 86.009(3)
_cell_angle_gamma 75.805(4)
_cell_formula_units_Z 4
_cell_length_a 9.7892(4)
_cell_length_b 11.4559(6)
_cell_length_c 21.464(1)
_cell_measurement_reflns_used 3982
_cell_measurement_temperature 100(2)
_cell_measurement_theta_max 25.0
_cell_measurement_theta_min 3.5
_cell_volume 2327.85(19)
_computing_cell_refinement
;
CrysAlis RED, Oxford Diffraction Ltd.,
Version 1.171.32.29 (release 10-06-2008 CrysAlis171 .NET)
(compiled Jun 10 2008,16:49:55)
;
_computing_data_collection
;
CrysAlis RED, Oxford Diffraction Ltd.,
Version 1.171.32.29 (release 10-06-2008 CrysAlis171 .NET)
(compiled Jun 10 2008,16:49:55)
;
_computing_data_reduction
;
CrysAlis RED, Oxford Diffraction Ltd.,
Version 1.171.32.29 (release 10-06-2008 CrysAlis171 .NET)
(compiled Jun 10 2008,16:49:55)
;
_computing_molecular_graphics 'X-Seed 2.0 (Barbour, 2001)'
_computing_publication_material 'SHELXL-97 (Sheldrick, 2008)'
_computing_structure_refinement 'SHELXL-97 (Sheldrick, 2008)'
_computing_structure_solution 'SHELXS-97 (Sheldrick, 2008)'
_diffrn_ambient_temperature 100(2)
_diffrn_detector_area_resol_mean 10.4738
_diffrn_measured_fraction_theta_full 0.996
_diffrn_measured_fraction_theta_max 0.996
_diffrn_measurement_device_type 'Oxford Diffraction Gemini-R Ultra, Ruby CCD'
_diffrn_measurement_method '\w scans'
_diffrn_radiation_monochromator graphite
_diffrn_radiation_source 'normal-focus sealed tube'
_diffrn_radiation_type MoK\a
_diffrn_radiation_wavelength 0.71073
_diffrn_reflns_av_R_equivalents 0.0478
_diffrn_reflns_av_sigmaI/netI 0.1295
_diffrn_reflns_limit_h_max 11
_diffrn_reflns_limit_h_min -11
_diffrn_reflns_limit_k_max 13
_diffrn_reflns_limit_k_min -13
_diffrn_reflns_limit_l_max 25
_diffrn_reflns_limit_l_min -16
_diffrn_reflns_number 15366
_diffrn_reflns_theta_full 25.00
_diffrn_reflns_theta_max 25.00
_diffrn_reflns_theta_min 3.46
_exptl_absorpt_coefficient_mu 0.259
_exptl_absorpt_correction_T_max 0.988
_exptl_absorpt_correction_T_min 0.955
_exptl_absorpt_correction_type analytical
_exptl_absorpt_process_details
;
CrysAlis RED, Oxford Diffraction Ltd.,
Version 1.171.32.29 (release 10-06-2008 CrysAlis171 .NET)
(compiled Jun 10 2008,16:49:55)
Analytical numeric absorption correction using a multifaceted crystal
model based on expressions derived by R.C. Clark & J.S. Reid.
(Clark, R. C. & Reid, J. S. (1995). Acta Cryst. A51, 887-897)
;
_exptl_crystal_colour colorless
_exptl_crystal_density_diffrn 1.434
_exptl_crystal_density_meas ?
_exptl_crystal_description needle
_exptl_crystal_F_000 1040
_exptl_crystal_size_max 0.28
_exptl_crystal_size_mid 0.12
_exptl_crystal_size_min 0.06
_refine_diff_density_max 0.293
_refine_diff_density_min -0.331
_refine_diff_density_rms 0.058
_refine_ls_extinction_coef 0.00199(18)
_refine_ls_extinction_expression Fc^*^=kFc[1+0.001xFc^2^\l^3^/sin(2\q)]^-1/4^
_refine_ls_extinction_method SHELXL
_refine_ls_goodness_of_fit_ref 0.800
_refine_ls_hydrogen_treatment constr
_refine_ls_matrix_type full
_refine_ls_number_parameters 614
_refine_ls_number_reflns 8178
_refine_ls_number_restraints 0
_refine_ls_restrained_S_all 0.800
_refine_ls_R_factor_all 0.0974
_refine_ls_R_factor_gt 0.0412
_refine_ls_shift/su_max 0.004
_refine_ls_shift/su_mean 0.000
_refine_ls_structure_factor_coef Fsqd
_refine_ls_weighting_details 'calc w=1/[\s^2^(Fo^2^)+(0.0200P)^2^+0.0000P] where P=(Fo^2^+2Fc^2^)/3'
_refine_ls_weighting_scheme calc
_refine_ls_wR_factor_gt 0.0605
_refine_ls_wR_factor_ref 0.0685
_reflns_number_gt 4573
_reflns_number_total 8178
_reflns_threshold_expression >2sigma(I)
_cod_data_source_file c002832k.txt
_cod_data_source_block 110808n_2
_cod_depositor_comments
;
The following automatic conversions were performed:

'_exptl_crystal_density_meas' value 'not measured' was changed to '?'
- the value is perceived as not measured.

Automatic conversion script
Id: cif_fix_values 3008 2015-01-20 13:52:24Z robertas 
;
_cod_database_code 7212632

loop_
_symmetry_equiv_pos_as_xyz
'x, y, z'
'-x, -y, -z'

loop_
_atom_site_label
_atom_site_type_symbol
_atom_site_fract_x
_atom_site_fract_y
_atom_site_fract_z
_atom_site_U_iso_or_equiv
_atom_site_adp_type
_atom_site_occupancy
_atom_site_symmetry_multiplicity
_atom_site_calc_flag
_atom_site_refinement_flags
P1 P 0.53033(7) 0.84835(6) 0.14454(3) 0.01708(18) Uani 1 1 d .
C10 C 0.4443(2) 0.8865(2) 0.07250(11) 0.0177(7) Uani 1 1 d .
H10A H 0.4037 0.9746 0.0715 0.021 Uiso 1 1 calc R
H10B H 0.5167 0.8668 0.0373 0.021 Uiso 1 1 calc R
C111 C 0.3271(3) 0.8237(2) 0.06189(11) 0.0166(6) Uani 1 1 d .
C112 C 0.1877(3) 0.8895(2) 0.06158(11) 0.0201(7) Uani 1 1 d .
H112 H 0.1640 0.9728 0.0713 0.024 Uiso 1 1 calc R
C113 C 0.0823(3) 0.8337(3) 0.04707(12) 0.0226(7) Uani 1 1 d .
H113 H -0.0127 0.8794 0.0462 0.027 Uiso 1 1 calc R
C114 C 0.1159(3) 0.7120(3) 0.03401(12) 0.0245(7) Uani 1 1 d .
H114 H 0.0441 0.6740 0.0242 0.029 Uiso 1 1 calc R
C115 C 0.2540(3) 0.6460(3) 0.03517(11) 0.0223(7) Uani 1 1 d .
H115 H 0.2771 0.5621 0.0267 0.027 Uiso 1 1 calc R
C116 C 0.3591(3) 0.7016(2) 0.04870(11) 0.0197(7) Uani 1 1 d .
H116 H 0.4541 0.6556 0.0490 0.024 Uiso 1 1 calc R
C121 C 0.6653(2) 0.9301(2) 0.14827(12) 0.0162(6) Uani 1 1 d .
C122 C 0.6878(3) 1.0113(2) 0.10189(12) 0.0217(7) Uani 1 1 d .
H122 H 0.6366 1.0203 0.0653 0.026 Uiso 1 1 calc R
C123 C 0.7849(3) 1.0790(2) 0.10907(13) 0.0254(7) Uani 1 1 d .
H123 H 0.7994 1.1350 0.0775 0.031 Uiso 1 1 calc R
C124 C 0.8612(3) 1.0659(2) 0.16177(13) 0.0231(7) Uani 1 1 d .
H124 H 0.9274 1.1128 0.1666 0.028 Uiso 1 1 calc R
C125 C 0.8398(3) 0.9835(2) 0.20742(13) 0.0239(7) Uani 1 1 d .
H125 H 0.8922 0.9737 0.2436 0.029 Uiso 1 1 calc R
C126 C 0.7434(2) 0.9155(2) 0.20092(12) 0.0203(7) Uani 1 1 d .
H126 H 0.7303 0.8588 0.2324 0.024 Uiso 1 1 calc R
C131 C 0.4097(3) 0.8902(2) 0.21173(12) 0.0158(6) Uani 1 1 d .
C132 C 0.2923(3) 0.9862(2) 0.20711(13) 0.0195(7) Uani 1 1 d .
H132 H 0.2707 1.0232 0.1677 0.023 Uiso 1 1 calc R
C133 C 0.2068(3) 1.0280(3) 0.26009(13) 0.0247(7) Uani 1 1 d .
H133 H 0.1269 1.0940 0.2571 0.030 Uiso 1 1 calc R
C134 C 0.2377(3) 0.9734(3) 0.31744(13) 0.0268(7) Uani 1 1 d .
H134 H 0.1784 1.0019 0.3536 0.032 Uiso 1 1 calc R
C135 C 0.3540(3) 0.8782(3) 0.32242(13) 0.0263(7) Uani 1 1 d .
H135 H 0.3747 0.8415 0.3619 0.032 Uiso 1 1 calc R
C136 C 0.4406(3) 0.8360(2) 0.27006(12) 0.0214(7) Uani 1 1 d .
H136 H 0.5209 0.7705 0.2735 0.026 Uiso 1 1 calc R
C141 C 0.6114(3) 0.6895(2) 0.14408(12) 0.0164(6) Uani 1 1 d .
C142 C 0.5411(3) 0.6072(2) 0.17196(12) 0.0226(7) Uani 1 1 d .
H142 H 0.4540 0.6342 0.1958 0.027 Uiso 1 1 calc R
C143 C 0.6014(3) 0.4853(3) 0.16394(13) 0.0259(7) Uani 1 1 d .
H143 H 0.5559 0.4281 0.1832 0.031 Uiso 1 1 calc R
C144 C 0.7270(3) 0.4460(3) 0.12831(13) 0.0280(7) Uani 1 1 d .
H144 H 0.7671 0.3622 0.1233 0.034 Uiso 1 1 calc R
C145 C 0.7941(3) 0.5281(3) 0.09999(13) 0.0257(7) Uani 1 1 d .
H145 H 0.8793 0.5007 0.0748 0.031 Uiso 1 1 calc R
C146 C 0.7371(3) 0.6511(3) 0.10829(12) 0.0210(7) Uani 1 1 d .
H146 H 0.7838 0.7079 0.0896 0.025 Uiso 1 1 calc R
P2 P 0.20694(7) 0.45367(6) 0.37272(3) 0.01514(18) Uani 1 1 d .
C20 C 0.0498(2) 0.4347(2) 0.41722(11) 0.0166(6) Uani 1 1 d .
H20A H 0.0774 0.3767 0.4517 0.020 Uiso 1 1 calc R
H20B H -0.0015 0.5128 0.4358 0.020 Uiso 1 1 calc R
C211 C -0.0473(2) 0.3896(2) 0.37696(12) 0.0172(7) Uani 1 1 d .
C212 C -0.0349(3) 0.2676(2) 0.36917(12) 0.0224(7) Uani 1 1 d .
H212 H 0.0328 0.2102 0.3909 0.027 Uiso 1 1 calc R
C213 C -0.1213(3) 0.2294(3) 0.32965(13) 0.0304(8) Uani 1 1 d .
H213 H -0.1131 0.1458 0.3246 0.036 Uiso 1 1 calc R
C214 C -0.2187(3) 0.3121(3) 0.29774(13) 0.0315(8) Uani 1 1 d .
H214 H -0.2753 0.2855 0.2696 0.038 Uiso 1 1 calc R
C215 C -0.2342(3) 0.4338(3) 0.30665(13) 0.0295(8) Uani 1 1 d .
H215 H -0.3037 0.4909 0.2857 0.035 Uiso 1 1 calc R
C216 C -0.1485(2) 0.4726(2) 0.34605(12) 0.0212(7) Uani 1 1 d .
H216 H -0.1590 0.5564 0.3519 0.025 Uiso 1 1 calc R
C221 C 0.2945(2) 0.5392(2) 0.41775(12) 0.0155(6) Uani 1 1 d .
C222 C 0.2183(3) 0.6264(2) 0.45889(12) 0.0226(7) Uani 1 1 d .
H222 H 0.1194 0.6358 0.4666 0.027 Uiso 1 1 calc R
C223 C 0.2862(3) 0.7002(2) 0.48903(12) 0.0248(7) Uani 1 1 d .
H223 H 0.2340 0.7591 0.5177 0.030 Uiso 1 1 calc R
C224 C 0.4299(3) 0.6876(3) 0.47726(12) 0.0235(7) Uani 1 1 d .
H224 H 0.4761 0.7392 0.4970 0.028 Uiso 1 1 calc R
C225 C 0.5056(3) 0.6002(2) 0.43687(13) 0.0220(7) Uani 1 1 d .
H225 H 0.6044 0.5913 0.4294 0.026 Uiso 1 1 calc R
C226 C 0.4405(3) 0.5249(2) 0.40693(12) 0.0199(7) Uani 1 1 d .
H226 H 0.4940 0.4643 0.3794 0.024 Uiso 1 1 calc R
C231 C 0.3237(2) 0.3095(2) 0.35593(12) 0.0140(6) Uani 1 1 d .
C232 C 0.3558(2) 0.2288(2) 0.40567(12) 0.0173(6) Uani 1 1 d .
H232 H 0.3090 0.2477 0.4458 0.021 Uiso 1 1 calc R
C233 C 0.4563(3) 0.1212(2) 0.39629(13) 0.0216(7) Uani 1 1 d .
H233 H 0.4784 0.0661 0.4300 0.026 Uiso 1 1 calc R
C234 C 0.5245(2) 0.0937(2) 0.33795(13) 0.0203(7) Uani 1 1 d .
H234 H 0.5940 0.0202 0.3319 0.024 Uiso 1 1 calc R
C235 C 0.4920(2) 0.1728(2) 0.28839(12) 0.0194(7) Uani 1 1 d .
H235 H 0.5375 0.1528 0.2482 0.023 Uiso 1 1 calc R
C236 C 0.3928(2) 0.2814(2) 0.29766(13) 0.0181(7) Uani 1 1 d .
H236 H 0.3721 0.3368 0.2639 0.022 Uiso 1 1 calc R
C241 C 0.1589(2) 0.5346(2) 0.30199(12) 0.0157(6) Uani 1 1 d .
C242 C 0.1072(2) 0.4806(2) 0.25413(12) 0.0200(7) Uani 1 1 d .
H242 H 0.1028 0.3988 0.2577 0.024 Uiso 1 1 calc R
C243 C 0.0626(3) 0.5470(3) 0.20166(13) 0.0280(7) Uani 1 1 d .
H243 H 0.0285 0.5105 0.1687 0.034 Uiso 1 1 calc R
C244 C 0.0674(3) 0.6671(3) 0.19681(14) 0.0312(8) Uani 1 1 d .
H244 H 0.0349 0.7128 0.1609 0.037 Uiso 1 1 calc R
C245 C 0.1191(3) 0.7199(3) 0.24376(13) 0.0280(7) Uani 1 1 d .
H245 H 0.1238 0.8017 0.2398 0.034 Uiso 1 1 calc R
C246 C 0.1641(2) 0.6548(2) 0.29657(13) 0.0217(7) Uani 1 1 d .
H246 H 0.1987 0.6919 0.3292 0.026 Uiso 1 1 calc R
S1 S 0.19760(7) 0.26205(7) 0.07256(3) 0.02293(19) Uani 1 1 d .
O11 O 0.26247(18) 0.16554(17) 0.02932(9) 0.0322(5) Uani 1 1 d .
O12 O 0.11817(18) 0.22688(18) 0.12553(9) 0.0376(6) Uani 1 1 d .
O13 O 0.13401(17) 0.37524(16) 0.04394(8) 0.0277(5) Uani 1 1 d .
C1 C 0.3501(3) 0.2920(3) 0.10678(13) 0.0244(7) Uani 1 1 d .
F11 F 0.31655(16) 0.38584(16) 0.14510(8) 0.0393(5) Uani 1 1 d .
F12 F 0.44342(15) 0.31556(15) 0.06307(7) 0.0384(5) Uani 1 1 d .
F13 F 0.41812(16) 0.19775(15) 0.13974(8) 0.0447(5) Uani 1 1 d .
S2 S -0.22298(7) 0.81257(6) 0.41883(3) 0.02071(18) Uani 1 1 d .
O21 O -0.15170(17) 0.70071(15) 0.44795(8) 0.0248(5) Uani 1 1 d .
O22 O -0.36284(17) 0.86365(16) 0.44535(9) 0.0278(5) Uani 1 1 d .
O23 O -0.2061(2) 0.81480(18) 0.35172(9) 0.0390(5) Uani 1 1 d .
C2 C -0.1237(3) 0.9161(3) 0.44294(15) 0.0344(8) Uani 1 1 d .
F21 F -0.17900(18) 1.02839(15) 0.42410(8) 0.0504(5) Uani 1 1 d .
F22 F 0.00987(17) 0.88649(17) 0.41996(10) 0.0662(7) Uani 1 1 d .
F23 F -0.1214(2) 0.91863(16) 0.50488(8) 0.0580(6) Uani 1 1 d .

loop_
_atom_site_aniso_label
_atom_site_aniso_U_11
_atom_site_aniso_U_22
_atom_site_aniso_U_33
_atom_site_aniso_U_23
_atom_site_aniso_U_13
_atom_site_aniso_U_12
P1 0.0177(4) 0.0168(4) 0.0170(4) 0.0002(4) -0.0015(3) -0.0049(3)
C10 0.0196(14) 0.0164(16) 0.0177(16) 0.0016(13) -0.0013(12) -0.0058(13)
C111 0.0197(15) 0.0217(18) 0.0092(15) 0.0033(13) -0.0032(12) -0.0062(14)
C112 0.0219(15) 0.0214(17) 0.0176(16) -0.0027(13) 0.0008(13) -0.0065(14)
C113 0.0180(15) 0.0315(19) 0.0177(17) 0.0005(15) -0.0047(13) -0.0041(14)
C114 0.0287(17) 0.034(2) 0.0156(17) 0.0023(15) -0.0039(14) -0.0169(16)
C115 0.0337(17) 0.0225(18) 0.0138(16) -0.0004(14) -0.0046(14) -0.0119(15)
C116 0.0195(15) 0.0246(18) 0.0137(16) 0.0019(14) -0.0034(12) -0.0025(14)
C121 0.0162(14) 0.0127(15) 0.0180(16) -0.0014(13) 0.0011(13) -0.0008(12)
C122 0.0221(15) 0.0245(17) 0.0188(17) 0.0005(14) -0.0034(13) -0.0058(14)
C123 0.0298(16) 0.0237(18) 0.0237(18) -0.0004(15) 0.0041(14) -0.0096(15)
C124 0.0179(15) 0.0222(17) 0.0316(19) -0.0114(15) 0.0053(14) -0.0101(14)
C125 0.0172(15) 0.0261(18) 0.0283(18) -0.0056(15) -0.0056(13) -0.0037(14)
C126 0.0205(15) 0.0147(16) 0.0247(17) -0.0014(14) -0.0014(13) -0.0022(13)
C131 0.0181(14) 0.0157(16) 0.0161(16) -0.0040(13) 0.0004(12) -0.0091(14)
C132 0.0204(15) 0.0213(17) 0.0186(17) 0.0014(14) -0.0014(13) -0.0085(14)
C133 0.0185(15) 0.0245(18) 0.032(2) -0.0055(16) 0.0012(14) -0.0076(14)
C134 0.0298(17) 0.032(2) 0.0211(18) -0.0105(16) 0.0093(14) -0.0152(16)
C135 0.0397(18) 0.0286(19) 0.0158(17) 0.0011(15) -0.0001(15) -0.0193(17)
C136 0.0254(16) 0.0176(17) 0.0236(18) 0.0008(14) -0.0017(14) -0.0099(14)
C141 0.0196(15) 0.0155(16) 0.0158(16) 0.0009(13) -0.0068(13) -0.0058(13)
C142 0.0242(15) 0.0253(19) 0.0206(17) 0.0038(15) -0.0100(13) -0.0084(15)
C143 0.0390(18) 0.0210(19) 0.0224(18) 0.0038(15) -0.0101(15) -0.0144(16)
C144 0.0404(18) 0.0138(17) 0.0292(19) -0.0040(15) -0.0134(16) -0.0020(16)
C145 0.0276(16) 0.0248(19) 0.0227(18) -0.0058(15) -0.0093(14) 0.0001(15)
C146 0.0237(16) 0.0214(18) 0.0194(17) 0.0017(14) -0.0073(13) -0.0070(14)
P2 0.0155(4) 0.0145(4) 0.0147(4) -0.0002(3) -0.0020(3) -0.0021(3)
C20 0.0188(14) 0.0168(16) 0.0135(15) 0.0005(13) -0.0003(12) -0.0033(13)
C211 0.0170(14) 0.0211(17) 0.0148(16) -0.0008(14) 0.0039(12) -0.0086(14)
C212 0.0234(16) 0.0244(18) 0.0193(17) 0.0000(14) 0.0053(13) -0.0076(14)
C213 0.0344(18) 0.0284(19) 0.0325(19) -0.0088(16) 0.0086(16) -0.0180(17)
C214 0.0272(17) 0.046(2) 0.0270(19) -0.0141(17) 0.0029(15) -0.0201(17)
C215 0.0176(15) 0.042(2) 0.0282(19) -0.0045(16) -0.0050(14) -0.0035(15)
C216 0.0171(14) 0.0225(17) 0.0237(17) -0.0072(14) -0.0041(13) -0.0031(14)
C221 0.0152(14) 0.0157(16) 0.0154(16) 0.0017(13) -0.0037(12) -0.0027(13)
C222 0.0193(15) 0.0240(18) 0.0257(18) -0.0026(15) -0.0009(13) -0.0078(14)
C223 0.0306(17) 0.0256(18) 0.0200(17) -0.0123(14) 0.0019(13) -0.0099(15)
C224 0.0300(17) 0.0257(19) 0.0199(17) 0.0016(15) -0.0075(14) -0.0150(16)
C225 0.0151(14) 0.0239(18) 0.0281(18) 0.0008(15) -0.0054(14) -0.0058(14)
C226 0.0185(15) 0.0186(17) 0.0208(17) -0.0008(14) -0.0017(13) -0.0006(13)
C231 0.0108(13) 0.0128(15) 0.0182(16) -0.0012(13) -0.0018(12) -0.0020(12)
C232 0.0164(15) 0.0208(17) 0.0155(16) -0.0029(14) -0.0032(12) -0.0050(14)
C233 0.0231(16) 0.0183(17) 0.0232(18) 0.0028(15) -0.0075(14) -0.0035(14)
C234 0.0132(14) 0.0158(16) 0.0328(19) -0.0061(15) -0.0068(14) -0.0029(13)
C235 0.0187(15) 0.0222(18) 0.0182(17) -0.0037(15) -0.0021(13) -0.0061(14)
C236 0.0163(14) 0.0155(17) 0.0227(17) 0.0031(14) -0.0047(13) -0.0038(13)
C241 0.0109(13) 0.0187(17) 0.0159(16) 0.0041(13) 0.0004(12) -0.0013(13)
C242 0.0155(14) 0.0220(17) 0.0209(17) 0.0003(14) -0.0014(13) -0.0015(13)
C243 0.0271(16) 0.036(2) 0.0158(17) -0.0048(15) -0.0030(14) 0.0021(15)
C244 0.0312(17) 0.035(2) 0.0198(18) 0.0114(16) 0.0025(14) 0.0049(16)
C245 0.0290(16) 0.0243(18) 0.0274(19) 0.0070(16) 0.0023(15) -0.0023(15)
C246 0.0173(15) 0.0242(18) 0.0227(18) 0.0011(15) -0.0009(13) -0.0036(14)
S1 0.0208(4) 0.0214(5) 0.0272(5) 0.0033(4) -0.0042(3) -0.0061(4)
O11 0.0370(12) 0.0215(12) 0.0374(13) -0.0105(10) -0.0057(10) -0.0040(10)
O12 0.0276(11) 0.0468(14) 0.0407(14) 0.0180(12) 0.0018(10) -0.0161(11)
O13 0.0306(11) 0.0185(12) 0.0339(13) 0.0057(10) -0.0135(10) -0.0033(10)
C1 0.0224(16) 0.0253(19) 0.0211(18) 0.0015(16) 0.0018(14) 0.0012(15)
F11 0.0309(9) 0.0497(12) 0.0352(11) -0.0219(10) -0.0035(8) -0.0036(9)
F12 0.0301(9) 0.0633(13) 0.0276(10) -0.0071(9) 0.0078(8) -0.0243(10)
F13 0.0342(10) 0.0461(12) 0.0495(13) 0.0127(10) -0.0180(9) 0.0014(9)
S2 0.0232(4) 0.0178(4) 0.0201(4) 0.0015(4) -0.0031(3) -0.0027(3)
O21 0.0291(10) 0.0139(11) 0.0275(12) 0.0051(10) -0.0066(9) 0.0032(9)
O22 0.0172(10) 0.0234(12) 0.0377(13) 0.0057(10) 0.0029(9) 0.0028(9)
O23 0.0546(13) 0.0397(14) 0.0154(12) 0.0023(11) -0.0025(10) 0.0026(11)
C2 0.039(2) 0.030(2) 0.038(2) 0.0133(18) -0.0095(17) -0.0133(17)
F21 0.0694(12) 0.0234(11) 0.0629(14) 0.0143(10) -0.0172(10) -0.0180(10)
F22 0.0308(11) 0.0665(15) 0.1066(18) 0.0218(13) -0.0031(11) -0.0244(11)
F23 0.0990(15) 0.0505(13) 0.0415(13) 0.0065(11) -0.0298(11) -0.0445(12)

loop_
_atom_type_symbol
_atom_type_description
_atom_type_scat_dispersion_real
_atom_type_scat_dispersion_imag
_atom_type_scat_source
C C 0.0033 0.0016 'International Tables Vol C Tables 4.2.6.8 and 6.1.1.4'
H H 0.0000 0.0000 'International Tables Vol C Tables 4.2.6.8 and 6.1.1.4'
O O 0.0106 0.0060 'International Tables Vol C Tables 4.2.6.8 and 6.1.1.4'
F F 0.0171 0.0103 'International Tables Vol C Tables 4.2.6.8 and 6.1.1.4'
P P 0.1023 0.0942 'International Tables Vol C Tables 4.2.6.8 and 6.1.1.4'
S S 0.1246 0.1234 'International Tables Vol C Tables 4.2.6.8 and 6.1.1.4'

loop_
_geom_angle_atom_site_label_1
_geom_angle_atom_site_label_2
_geom_angle_atom_site_label_3
_geom_angle
C131 P1 C141 111.56(12)
C131 P1 C121 107.11(11)
C141 P1 C121 109.13(11)
C131 P1 C10 111.94(12)
C141 P1 C10 108.05(12)
C121 P1 C10 108.99(11)
C111 C10 P1 115.57(16)
C111 C10 H10A 108.4
P1 C10 H10A 108.4
C111 C10 H10B 108.4
P1 C10 H10B 108.4
H10A C10 H10B 107.4
C112 C111 C116 118.9(2)
C112 C111 C10 120.3(2)
C116 C111 C10 120.6(2)
C111 C112 C113 120.3(3)
C111 C112 H112 119.9
C113 C112 H112 119.9
C114 C113 C112 120.1(3)
C114 C113 H113 120.0
C112 C113 H113 120.0
C115 C114 C113 119.8(2)
C115 C114 H114 120.1
C113 C114 H114 120.1
C114 C115 C116 120.2(3)
C114 C115 H115 119.9
C116 C115 H115 119.9
C115 C116 C111 120.7(3)
C115 C116 H116 119.6
C111 C116 H116 119.6
C122 C121 C126 119.5(2)
C122 C121 P1 121.86(19)
C126 C121 P1 118.54(18)
C123 C122 C121 119.9(2)
C123 C122 H122 120.1
C121 C122 H122 120.1
C124 C123 C122 120.7(2)
C124 C123 H123 119.6
C122 C123 H123 119.6
C123 C124 C125 119.2(2)
C123 C124 H124 120.4
C125 C124 H124 120.4
C126 C125 C124 120.8(2)
C126 C125 H125 119.6
C124 C125 H125 119.6
C125 C126 C121 120.0(2)
C125 C126 H126 120.0
C121 C126 H126 120.0
C132 C131 C136 119.7(3)
C132 C131 P1 119.21(19)
C136 C131 P1 120.7(2)
C133 C132 C131 119.8(2)
C133 C132 H132 120.1
C131 C132 H132 120.1
C132 C133 C134 120.1(3)
C132 C133 H133 120.0
C134 C133 H133 120.0
C135 C134 C133 120.5(3)
C135 C134 H134 119.8
C133 C134 H134 119.8
C134 C135 C136 120.1(3)
C134 C135 H135 119.9
C136 C135 H135 119.9
C135 C136 C131 119.8(3)
C135 C136 H136 120.1
C131 C136 H136 120.1
C146 C141 C142 121.2(3)
C146 C141 P1 117.30(18)
C142 C141 P1 121.0(2)
C143 C142 C141 118.5(3)
C143 C142 H142 120.8
C141 C142 H142 120.8
C144 C143 C142 120.8(2)
C144 C143 H143 119.6
C142 C143 H143 119.6
C145 C144 C143 120.3(3)
C145 C144 H144 119.8
C143 C144 H144 119.8
C144 C145 C146 120.0(3)
C144 C145 H145 120.0
C146 C145 H145 120.0
C141 C146 C145 119.3(2)
C141 C146 H146 120.4
C145 C146 H146 120.4
C221 P2 C241 108.50(11)
C221 P2 C231 109.13(11)
C241 P2 C231 110.62(12)
C221 P2 C20 108.97(12)
C241 P2 C20 109.69(11)
C231 P2 C20 109.89(11)
C211 C20 P2 111.76(17)
C211 C20 H20A 109.3
P2 C20 H20A 109.3
C211 C20 H20B 109.3
P2 C20 H20B 109.3
H20A C20 H20B 107.9
C212 C211 C216 119.5(2)
C212 C211 C20 121.5(2)
C216 C211 C20 119.0(2)
C211 C212 C213 119.9(3)
C211 C212 H212 120.0
C213 C212 H212 120.0
C214 C213 C212 120.4(3)
C214 C213 H213 119.8
C212 C213 H213 119.8
C213 C214 C215 119.9(3)
C213 C214 H214 120.0
C215 C214 H214 120.0
C214 C215 C216 120.1(3)
C214 C215 H215 120.0
C216 C215 H215 120.0
C215 C216 C211 120.2(3)
C215 C216 H216 119.9
C211 C216 H216 119.9
C222 C221 C226 119.8(2)
C222 C221 P2 120.83(18)
C226 C221 P2 119.2(2)
C221 C222 C223 120.2(2)
C221 C222 H222 119.9
C223 C222 H222 119.9
C224 C223 C222 120.0(3)
C224 C223 H223 120.0
C222 C223 H223 120.0
C225 C224 C223 119.7(2)
C225 C224 H224 120.1
C223 C224 H224 120.1
C224 C225 C226 121.2(2)
C224 C225 H225 119.4
C226 C225 H225 119.4
C225 C226 C221 119.1(3)
C225 C226 H226 120.5
C221 C226 H226 120.5
C236 C231 C232 119.8(2)
C236 C231 P2 122.28(19)
C232 C231 P2 117.6(2)
C233 C232 C231 119.7(3)
C233 C232 H232 120.2
C231 C232 H232 120.2
C234 C233 C232 120.2(2)
C234 C233 H233 119.9
C232 C233 H233 119.9
C233 C234 C235 120.4(3)
C233 C234 H234 119.8
C235 C234 H234 119.8
C234 C235 C236 119.7(3)
C234 C235 H235 120.1
C236 C235 H235 120.1
C231 C236 C235 120.2(2)
C231 C236 H236 119.9
C235 C236 H236 119.9
C246 C241 C242 119.9(2)
C246 C241 P2 119.5(2)
C242 C241 P2 120.45(19)
C243 C242 C241 119.5(2)
C243 C242 H242 120.3
C241 C242 H242 120.3
C242 C243 C244 120.3(3)
C242 C243 H243 119.9
C244 C243 H243 119.9
C245 C244 C243 120.2(3)
C245 C244 H244 119.9
C243 C244 H244 119.9
C244 C245 C246 120.3(3)
C244 C245 H245 119.9
C246 C245 H245 119.9
C245 C246 C241 119.9(3)
C245 C246 H246 120.1
C241 C246 H246 120.1
O13 S1 O12 115.74(12)
O13 S1 O11 115.16(11)
O12 S1 O11 114.80(12)
O13 S1 C1 103.08(11)
O12 S1 C1 103.19(12)
O11 S1 C1 102.15(12)
F11 C1 F12 106.6(2)
F11 C1 F13 106.9(2)
F12 C1 F13 106.8(2)
F11 C1 S1 112.95(19)
F12 C1 S1 111.54(19)
F13 C1 S1 111.70(18)
O22 S2 O23 115.61(11)
O22 S2 O21 114.42(10)
O23 S2 O21 115.06(12)
O22 S2 C2 103.09(14)
O23 S2 C2 104.05(13)
O21 S2 C2 102.10(12)
F22 C2 F23 107.1(2)
F22 C2 F21 107.0(2)
F23 C2 F21 107.0(3)
F22 C2 S2 112.1(2)
F23 C2 S2 111.54(18)
F21 C2 S2 111.8(2)

loop_
_geom_bond_atom_site_label_1
_geom_bond_atom_site_label_2
_geom_bond_distance
P1 C131 1.795(3)
P1 C141 1.798(3)
P1 C121 1.804(2)
P1 C10 1.805(2)
C10 C111 1.528(3)
C10 H10A 0.9900
C10 H10B 0.9900
C111 C112 1.388(3)
C111 C116 1.388(3)
C112 C113 1.396(3)
C112 H112 0.9500
C113 C114 1.382(4)
C113 H113 0.9500
C114 C115 1.379(4)
C114 H114 0.9500
C115 C116 1.386(3)
C115 H115 0.9500
C116 H116 0.9500
C121 C122 1.389(3)
C121 C126 1.392(3)
C122 C123 1.385(3)
C122 H122 0.9500
C123 C124 1.384(3)
C123 H123 0.9500
C124 C125 1.385(3)
C124 H124 0.9500
C125 C126 1.378(3)
C125 H125 0.9500
C126 H126 0.9500
C131 C132 1.390(3)
C131 C136 1.403(3)
C132 C133 1.385(4)
C132 H132 0.9500
C133 C134 1.385(3)
C133 H133 0.9500
C134 C135 1.379(4)
C134 H134 0.9500
C135 C136 1.381(4)
C135 H135 0.9500
C136 H136 0.9500
C141 C146 1.384(4)
C141 C142 1.398(3)
C142 C143 1.386(4)
C142 H142 0.9500
C143 C144 1.383(4)
C143 H143 0.9500
C144 C145 1.380(3)
C144 H144 0.9500
C145 C146 1.393(4)
C145 H145 0.9500
C146 H146 0.9500
P2 C221 1.789(2)
P2 C241 1.790(2)
P2 C231 1.792(3)
P2 C20 1.810(2)
C20 C211 1.514(3)
C20 H20A 0.9900
C20 H20B 0.9900
C211 C212 1.386(3)
C211 C216 1.388(3)
C212 C213 1.388(3)
C212 H212 0.9500
C213 C214 1.375(4)
C213 H213 0.9500
C214 C215 1.382(4)
C214 H214 0.9500
C215 C216 1.384(3)
C215 H215 0.9500
C216 H216 0.9500
C221 C222 1.385(4)
C221 C226 1.401(3)
C222 C223 1.392(3)
C222 H222 0.9500
C223 C224 1.385(3)
C223 H223 0.9500
C224 C225 1.375(4)
C224 H224 0.9500
C225 C226 1.385(3)
C225 H225 0.9500
C226 H226 0.9500
C231 C236 1.385(3)
C231 C232 1.396(3)
C232 C233 1.384(3)
C232 H232 0.9500
C233 C234 1.383(4)
C233 H233 0.9500
C234 C235 1.383(3)
C234 H234 0.9500
C235 C236 1.387(3)
C235 H235 0.9500
C236 H236 0.9500
C241 C246 1.393(3)
C241 C242 1.396(3)
C242 C243 1.379(3)
C242 H242 0.9500
C243 C244 1.389(4)
C243 H243 0.9500
C244 C245 1.374(4)
C244 H244 0.9500
C245 C246 1.380(3)
C245 H245 0.9500
C246 H246 0.9500
S1 O13 1.4371(17)
S1 O12 1.4382(17)
S1 O11 1.453(2)
S1 C1 1.817(3)
C1 F11 1.331(3)
C1 F12 1.333(3)
C1 F13 1.337(3)
S2 O22 1.4337(18)
S2 O23 1.4388(19)
S2 O21 1.4503(17)
S2 C2 1.812(3)
C2 F22 1.330(3)
C2 F23 1.332(3)
C2 F21 1.332(3)

loop_
_geom_torsion_atom_site_label_1
_geom_torsion_atom_site_label_2
_geom_torsion_atom_site_label_3
_geom_torsion_atom_site_label_4
_geom_torsion
C131 P1 C10 C111 -62.1(2)
C141 P1 C10 C111 61.1(2)
C121 P1 C10 C111 179.6(2)
P1 C10 C111 C112 112.9(2)
P1 C10 C111 C116 -71.0(3)
C116 C111 C112 C113 -1.2(4)
C10 C111 C112 C113 175.0(2)
C111 C112 C113 C114 1.1(4)
C112 C113 C114 C115 -0.2(4)
C113 C114 C115 C116 -0.7(4)
C114 C115 C116 C111 0.7(4)
C112 C111 C116 C115 0.3(4)
C10 C111 C116 C115 -175.9(2)
C131 P1 C121 C122 -119.0(2)
C141 P1 C121 C122 120.1(2)
C10 P1 C121 C122 2.3(3)
C131 P1 C121 C126 57.5(2)
C141 P1 C121 C126 -63.4(2)
C10 P1 C121 C126 178.8(2)
C126 C121 C122 C123 -1.5(4)
P1 C121 C122 C123 174.9(2)
C121 C122 C123 C124 0.6(4)
C122 C123 C124 C125 0.3(4)
C123 C124 C125 C126 -0.3(4)
C124 C125 C126 C121 -0.6(4)
C122 C121 C126 C125 1.5(4)
P1 C121 C126 C125 -175.1(2)
C141 P1 C131 C132 -149.02(18)
C121 P1 C131 C132 91.6(2)
C10 P1 C131 C132 -27.8(2)
C141 P1 C131 C136 38.0(2)
C121 P1 C131 C136 -81.4(2)
C10 P1 C131 C136 159.20(18)
C136 C131 C132 C133 0.1(3)
P1 C131 C132 C133 -172.96(17)
C131 C132 C133 C134 -0.5(3)
C132 C133 C134 C135 0.5(4)
C133 C134 C135 C136 -0.2(4)
C134 C135 C136 C131 -0.2(3)
C132 C131 C136 C135 0.2(3)
P1 C131 C136 C135 173.18(18)
C131 P1 C141 C146 -159.08(19)
C121 P1 C141 C146 -40.9(2)
C10 P1 C141 C146 77.5(2)
C131 P1 C141 C142 29.2(2)
C121 P1 C141 C142 147.34(19)
C10 P1 C141 C142 -94.3(2)
C146 C141 C142 C143 1.2(4)
P1 C141 C142 C143 172.58(19)
C141 C142 C143 C144 -1.1(4)
C142 C143 C144 C145 -0.1(4)
C143 C144 C145 C146 1.3(4)
C142 C141 C146 C145 0.0(4)
P1 C141 C146 C145 -171.72(18)
C144 C145 C146 C141 -1.3(4)
C221 P2 C20 C211 166.50(18)
C241 P2 C20 C211 47.9(2)
C231 P2 C20 C211 -74.0(2)
P2 C20 C211 C212 89.6(3)
P2 C20 C211 C216 -88.8(3)
C216 C211 C212 C213 1.4(4)
C20 C211 C212 C213 -177.0(2)
C211 C212 C213 C214 0.5(4)
C212 C213 C214 C215 -2.2(4)
C213 C214 C215 C216 2.2(4)
C214 C215 C216 C211 -0.3(4)
C212 C211 C216 C215 -1.5(4)
C20 C211 C216 C215 177.0(2)
C241 P2 C221 C222 87.5(2)
C231 P2 C221 C222 -151.9(2)
C20 P2 C221 C222 -31.9(2)
C241 P2 C221 C226 -86.8(2)
C231 P2 C221 C226 33.8(2)
C20 P2 C221 C226 153.84(19)
C226 C221 C222 C223 0.5(4)
P2 C221 C222 C223 -173.73(18)
C221 C222 C223 C224 0.9(4)
C222 C223 C224 C225 -1.5(4)
C223 C224 C225 C226 0.8(4)
C224 C225 C226 C221 0.6(4)
C222 C221 C226 C225 -1.2(3)
P2 C221 C226 C225 173.10(18)
C221 P2 C231 C236 -104.1(2)
C241 P2 C231 C236 15.2(2)
C20 P2 C231 C236 136.48(18)
C221 P2 C231 C232 69.16(18)
C241 P2 C231 C232 -171.53(16)
C20 P2 C231 C232 -50.27(19)
C236 C231 C232 C233 -0.1(3)
P2 C231 C232 C233 -173.57(16)
C231 C232 C233 C234 0.0(3)
C232 C233 C234 C235 -0.7(3)
C233 C234 C235 C236 1.5(3)
C232 C231 C236 C235 1.0(3)
P2 C231 C236 C235 174.06(17)
C234 C235 C236 C231 -1.6(3)
C221 P2 C241 C246 -13.6(2)
C231 P2 C241 C246 -133.30(19)
C20 P2 C241 C246 105.3(2)
C221 P2 C241 C242 170.7(2)
C231 P2 C241 C242 51.1(2)
C20 P2 C241 C242 -70.3(2)
C246 C241 C242 C243 0.4(4)
P2 C241 C242 C243 176.02(19)
C241 C242 C243 C244 -0.8(4)
C242 C243 C244 C245 1.2(4)
C243 C244 C245 C246 -1.2(4)
C244 C245 C246 C241 0.8(4)
C242 C241 C246 C245 -0.4(4)
P2 C241 C246 C245 -176.1(2)
O13 S1 C1 F11 55.1(2)
O12 S1 C1 F11 -65.7(2)
O11 S1 C1 F11 174.89(18)
O13 S1 C1 F12 -65.0(2)
O12 S1 C1 F12 174.2(2)
O11 S1 C1 F12 54.8(2)
O13 S1 C1 F13 175.6(2)
O12 S1 C1 F13 54.8(2)
O11 S1 C1 F13 -64.6(2)
O22 S2 C2 F22 -177.0(2)
O23 S2 C2 F22 -56.0(2)
O21 S2 C2 F22 64.0(2)
O22 S2 C2 F23 62.9(2)
O23 S2 C2 F23 -176.1(2)
O21 S2 C2 F23 -56.0(2)
O22 S2 C2 F21 -56.9(2)
O23 S2 C2 F21 64.2(3)
O21 S2 C2 F21 -175.8(2)
